data_4121467
loop_
_publ_author_name
'Furukawa, Hiroyasu'
'G\'andara, Felipe'
'Zhang, Yue-Biao'
'Jiang, Juncong'
'Queen, Wendy L.'
'Hudson, Matthew R.'
'Yaghi, Omar M.'

_publ_section_title
;
 Water adsorption in porous metal-organic frameworks and related
 materials.
;
_journal_issue 11
_journal_name_full 'Journal of the American Chemical Society'
_journal_page_first 4369
_journal_page_last 4381
_journal_paper_doi 10.1021/ja500330a
_journal_volume 136
_journal_year 2014
_chemical_formula_moiety '0.25(C348 O144 Zr24), C O, 2(O), 0.67(C3 N O), 2.5(C2)'
_chemical_formula_sum 'C95 N0.67 O39.67 Zr6'
_chemical_formula_weight 2332.28
_chemical_name_systematic
;
 ?
;
_space_group_crystal_system monoclinic
_space_group_IT_number 15
_space_group_name_Hall '-C 2yc'
_space_group_name_H-M_alt 'C 1 2/c 1'
_symmetry_space_group_name_Hall '-C 2yc'
_symmetry_space_group_name_H-M 'C 1 2/c 1'
_audit_creation_date 2013-12-18
_audit_creation_method
;
Olex2 1.2
(compiled 2013.12.10 svn.r2850 for OlexSys, GUI svn.r4736)
;
_cell_angle_alpha 90
_cell_angle_beta 96.301(2)
_cell_angle_gamma 90
_cell_formula_units_Z 4
_cell_length_a 23.9651(11)
_cell_length_b 29.2842(13)
_cell_length_c 17.3545(9)
_cell_measurement_reflns_used 9887
_cell_measurement_temperature 100(2)
_cell_measurement_theta_max 74.57
_cell_measurement_theta_min 3.02
_cell_volume 12105.8(10)
_computing_molecular_graphics 'Olex2 (Dolomanov et al., 2009)'
_computing_publication_material 'Olex2 (Dolomanov et al., 2009)'
_computing_structure_refinement 'XL (Sheldrick, 2008)'
_diffrn_ambient_temperature 100(2)
_diffrn_measured_fraction_theta_full 0.982
_diffrn_measured_fraction_theta_max 0.942
_diffrn_measurement_device_type 'Bruker APEX-II CCD'
_diffrn_measurement_method '\f and \w scans'
_diffrn_radiation_monochromator graphite
_diffrn_radiation_type CuK\a
_diffrn_radiation_wavelength 1.54178
_diffrn_reflns_av_R_equivalents 0.0367
_diffrn_reflns_av_unetI/netI 0.0308
_diffrn_reflns_Laue_measured_fraction_full 0.982
_diffrn_reflns_Laue_measured_fraction_max 0.942
_diffrn_reflns_limit_h_max 29
_diffrn_reflns_limit_h_min -20
_diffrn_reflns_limit_k_max 36
_diffrn_reflns_limit_k_min -27
_diffrn_reflns_limit_l_max 19
_diffrn_reflns_limit_l_min -20
_diffrn_reflns_number 48440
_diffrn_reflns_point_group_measured_fraction_full 0.982
_diffrn_reflns_point_group_measured_fraction_max 0.942
_diffrn_reflns_theta_full 67.679
_diffrn_reflns_theta_max 74.659
_diffrn_reflns_theta_min 3.018
_diffrn_standards_number 0
_exptl_absorpt_coefficient_mu 4.709
_exptl_absorpt_correction_T_max 0.7538
_exptl_absorpt_correction_T_min 0.6826
_exptl_absorpt_correction_type multi-scan
_exptl_absorpt_process_details
;
SADABS-2012/1 (Bruker,2012) was used for absorption correction.
wR2(int) was 0.0688 before and 0.0561 after correction.
The Ratio of minimum to maximum transmission is 0.9055.
The \l/2 correction factor is 0.0015.
;
_exptl_crystal_density_diffrn 1.280
_exptl_crystal_F_000 4528
_refine_diff_density_max 1.463
_refine_diff_density_min -1.073
_refine_diff_density_rms 0.185
_refine_ls_extinction_method none
_refine_ls_goodness_of_fit_ref 1.084
_refine_ls_hydrogen_treatment undef
_refine_ls_matrix_type full
_refine_ls_number_parameters 656
_refine_ls_number_reflns 11691
_refine_ls_number_restraints 48
_refine_ls_restrained_S_all 1.083
_refine_ls_R_factor_all 0.0913
_refine_ls_R_factor_gt 0.0732
_refine_ls_shift/su_max 0.002
_refine_ls_shift/su_mean 0.000
_refine_ls_structure_factor_coef Fsqd
_refine_ls_weighting_details 'w=1/[\s^2^(Fo^2^)+(0.1278P)^2^+128.2327P] where P=(Fo^2^+2Fc^2^)/3'
_refine_ls_weighting_scheme calc
_refine_ls_wR_factor_gt 0.2086
_refine_ls_wR_factor_ref 0.2288
_reflns_Friedel_coverage 0.000
_reflns_number_gt 9330
_reflns_number_total 11691
_reflns_threshold_expression 'I > 2\s(I)'
_cod_data_source_file ja500330a_si_008.cif
_cod_data_source_block mof-812
_cod_database_code 4121467
_shelxl_version_number 2013-4
_shelx_space_group_comment
;
The symmetry employed for this shelxl refinement is uniquely defined
by the following loop, which should always be used as a source of
symmetry information in preference to the above space-group names.
They are only intended as comments.
;
_olex2_refinement_description
;
1. Rigid bond restraints
 C12, C5, C18, C19, C16, C21B
 with sigma for 1-2 distances of 0.005 and sigma for 1-3 distances of 0.005
2. Uiso/Uaniso restraints and constraints
C12 \\sim C5 \\sim C18 \\sim C19 \\sim C16 \\sim C21B: within 1.7A with sigma
of 0.04 and sigma for terminal atoms of 0.08
3. Others
 Fixed Sof: O4(0.5) O28(0.5) O1(0.5) O24(0.5) O8(0.5) O1A(0.75) C1F(0.33333)
 C1G(0.33333) C1B(0.33333) N2(0.33333) O7(0.33333) O9(0.5) O10(0.5) O11(0.5)
 O15(0.5) C1C(0.75) O3(0.25) C1I(0.5) C46(0.75)
 Fixed U12: C58(0)
 Fixed U23: C58(0)
 Fixed X: C58(0)
 Fixed Z: C58(-0.25)
4.a Riding coordinates:
 O1A(C1F,C1G,C1B,N2,O7)
;

loop_
_space_group_symop_operation_xyz
'x, y, z'
'-x, y, -z+1/2'
'x+1/2, y+1/2, z'
'-x+1/2, y+1/2, -z+1/2'
'-x, -y, -z'
'x, -y, z-1/2'
'-x+1/2, -y+1/2, -z'
'x+1/2, -y+1/2, z-1/2'

loop_
_atom_site_label
_atom_site_type_symbol
_atom_site_fract_x
_atom_site_fract_y
_atom_site_fract_z
_atom_site_U_iso_or_equiv
_atom_site_adp_type
_atom_site_occupancy
_atom_site_site_symmetry_order
_atom_site_calc_flag
_atom_site_refinement_flags_posn
_atom_site_refinement_flags_adp
_atom_site_refinement_flags_occupancy
_atom_site_disorder_assembly
_atom_site_disorder_group
Zr1 Zr 0.16605(2) 0.20733(2) -0.46643(4) 0.03640(18) Uani 1 1 d . . . . .
Zr2 Zr 0.29804(2) 0.23111(2) -0.37064(3) 0.03382(17) Uani 1 1 d . . . . .
Zr3 Zr 0.21407(2) 0.32190(2) -0.44742(3) 0.03273(17) Uani 1 1 d . . . . .
O4 O 0.2926(9) 0.2922(8) -0.4341(15) 0.041(4) Uani 0.5 1 d . . P A 1
O6 O 0.1390(2) 0.33557(18) -0.3966(3) 0.0466(12) Uani 1 1 d . . . . .
O12 O 0.3326(2) 0.32484(17) 0.3503(3) 0.0499(13) Uani 1 1 d . . . . .
O14 O 0.2455(2) 0.30821(16) 0.2868(3) 0.0455(12) Uani 1 1 d . . . . .
O16 O 0.2393(2) 0.33962(17) -0.3225(3) 0.0491(12) Uani 1 1 d . . . . .
O18 O 0.3851(3) 0.2497(2) -0.3232(4) 0.0631(16) Uani 1 1 d . . . . .
O20 O 0.2909(3) 0.27799(18) -0.2744(4) 0.0596(15) Uani 1 1 d . . . . .
O25 O -0.1539(2) 0.66731(16) -0.3528(3) 0.0470(12) Uani 1 1 d . . . . .
O26 O 0.2601(2) 0.61340(16) 0.0507(3) 0.0458(12) Uani 1 1 d . . . . .
O28 O 0.2494(5) 0.3238(4) -0.5621(6) 0.032(2) Uani 0.5 1 d . . P A 1
O31 O -0.1613(2) 0.63239(16) -0.4697(3) 0.0489(13) Uani 1 1 d . . . . .
O36 O 0.3401(4) 0.63250(19) -0.0099(4) 0.077(2) Uani 1 1 d . . . . .
O38 O 0.5884(3) 0.3042(3) -0.0373(7) 0.103(3) Uani 1 1 d . . . B 1
C40 C 0.3009(5) 0.4118(3) -0.1222(6) 0.067(3) Uani 1 1 d . . . . .
C43 C 0.2870(4) 0.3425(3) -0.1969(5) 0.058(2) Uani 1 1 d . . . . .
C45 C -0.0432(3) 0.5267(2) -0.2928(4) 0.0403(15) Uani 1 1 d . . . . .
C47 C 0.2947(4) 0.3261(3) 0.2931(5) 0.053(2) Uani 1 1 d . . . . .
O50 O 0.0565(3) 0.3222(3) -0.4662(6) 0.098(3) Uani 1 1 d . . . . .
C51 C 0.0256(3) 0.4604(2) -0.3050(4) 0.0389(15) Uani 1 1 d . . . . .
C52 C 0.0089(3) 0.3967(2) -0.3936(5) 0.0481(18) Uani 1 1 d . . . . .
C53 C 0.1032(3) 0.4156(3) -0.3392(5) 0.0477(17) Uani 1 1 d . . . . .
C54 C 0.0670(3) 0.3872(2) -0.3851(4) 0.0417(15) Uani 1 1 d . . . . .
C56 C 0.3602(4) 0.4102(3) 0.0113(5) 0.056(2) Uani 1 1 d . . . . .
C58 C 0.0000 0.4941(3) -0.2500 0.037(2) Uani 1 2 d S T P . .
C59 C 0.3103(4) 0.3498(3) 0.2216(5) 0.0534(19) Uani 1 1 d . . . . .
C61 C -0.0837(4) 0.5672(3) -0.4077(5) 0.054(2) Uani 1 1 d . . . . .
C65 C -0.0109(3) 0.4331(2) -0.3540(5) 0.0460(17) Uani 1 1 d . . . . .
C66 C -0.0490(3) 0.5326(2) -0.3716(5) 0.0476(18) Uani 1 1 d . . . . .
C67 C -0.0731(4) 0.5553(3) -0.2471(5) 0.0496(18) Uani 1 1 d . . . . .
C69 C 0.2696(4) 0.3184(3) -0.2721(6) 0.058(2) Uani 1 1 d . . . . .
C70 C 0.0829(3) 0.4523(2) -0.2991(5) 0.0457(17) Uani 1 1 d . . . . .
C71 C 0.3476(4) 0.4616(3) 0.0165(5) 0.0509(19) Uani 1 1 d . . . . .
C72 C 0.3412(4) 0.3891(3) 0.0856(5) 0.056(2) Uani 1 1 d . . . . .
C75 C -0.1112(4) 0.5961(2) -0.3613(5) 0.0509(19) Uani 1 1 d . . . . .
C76 C -0.1458(4) 0.6346(2) -0.3979(5) 0.0485(19) Uani 1 1 d . . . . .
C77 C 0.3047(4) 0.6044(3) 0.0209(6) 0.056(2) Uani 1 1 d . . . . .
C79 C -0.1063(4) 0.5904(3) -0.2809(5) 0.0511(19) Uani 1 1 d . . . . .
C85 C 0.3201(4) 0.5550(3) 0.0205(6) 0.057(2) Uani 1 1 d . . . . .
C88 C 0.0887(4) 0.3461(3) -0.4210(5) 0.053(2) Uani 1 1 d . . . . .
C94 C 0.2791(5) 0.3891(3) -0.1902(6) 0.067(3) Uani 1 1 d . . . . .
O1 O 0.2187(7) 0.2553(6) -0.4075(10) 0.038(3) Uani 0.5 1 d . . P A .
C2 C 0.3291(5) 0.3874(3) -0.0611(5) 0.064(3) Uani 1 1 d . . . . .
C3 C 0.3135(5) 0.3178(3) -0.1345(6) 0.073(3) Uani 1 1 d . . . . .
C4 C 0.3345(6) 0.3402(3) -0.0680(6) 0.078(3) Uani 1 1 d . . . . .
C5 C 0.4220(5) 0.3998(4) 0.0012(7) 0.085(3) Uani 1 1 d . U . B 1
C6 C 0.2920(4) 0.3646(4) 0.0845(6) 0.071(3) Uani 1 1 d . . . . .
C7 C 0.3717(5) 0.3976(4) 0.1566(6) 0.080(3) Uani 1 1 d . . . . .
C8 C 0.2941(5) 0.4752(3) 0.0271(9) 0.093(4) Uani 1 1 d . . . . .
C9 C 0.2798(5) 0.5223(3) 0.0294(8) 0.084(4) Uani 1 1 d . . . . .
C10 C 0.3571(5) 0.3779(4) 0.2235(6) 0.077(3) Uani 1 1 d . . . . .
C11 C 0.2755(5) 0.3461(4) 0.1520(6) 0.075(3) Uani 1 1 d . . . . .
C12 C 0.4419(6) 0.4150(5) -0.0662(9) 0.110(5) Uani 1 1 d . U . B 1
O13 O 0.5884(7) 0.3514(8) -0.1384(11) 0.285(14) Uani 1 1 d . . . B 1
C14 C 0.3732(5) 0.5408(4) 0.0089(11) 0.107(5) Uani 1 1 d . . . . .
C15 C 0.3863(5) 0.4941(3) 0.0061(9) 0.096(4) Uani 1 1 d . . . . .
C16 C 0.5182(6) 0.3641(6) -0.0434(9) 0.112(5) Uani 1 1 d . U . B 1
C18 C 0.4497(6) 0.3652(5) 0.0413(9) 0.108(5) Uani 1 1 d . U . B 1
C19 C 0.4989(7) 0.3490(6) 0.0195(10) 0.130(6) Uani 1 1 d . U . B 1
C20 C 0.5685(6) 0.3383(6) -0.0743(9) 0.108(4) Uani 1 1 d . . . B 1
C21B C 0.4903(7) 0.3984(6) -0.0921(10) 0.132(6) Uani 1 1 d . U . B 1
O24 O 0.1721(8) 0.2717(8) -0.5132(12) 0.033(4) Uani 0.5 1 d . . P A 2
O2 O 0.0946(3) 0.2369(2) -0.4075(5) 0.079(2) Uani 1 1 d . . . . .
O8 O 0.4735(10) 0.2044(8) -0.3784(13) 0.119(7) Uiso 0.5 1 d . . P . .
O1A O -0.2489(6) 0.5825(5) -0.3782(8) 0.240(11) Uiso 0.75 1 d . . P . .
C1F C 0.3303(6) 0.2336(5) 0.0867(8) 0.24(4) Uiso 0.3333 1 d R . P . .
C1G C 0.3410(6) 0.1449(5) 0.0951(8) 0.20(3) Uiso 0.3333 1 d R . P . .
C1B C 0.3585(6) 0.1945(5) 0.2206(8) 0.075(8) Uiso 0.3333 1 d R . P . .
N2 N 0.3406(6) 0.1908(5) 0.1347(8) 0.31(5) Uiso 0.3333 1 d R . P . .
O7 O 0.3620(6) 0.2407(5) 0.2593(8) 0.060(5) Uani 0.3333 1 d R . P . .
O9 O 0.3088(9) 0.3014(9) -0.4142(15) 0.046(5) Uani 0.5 1 d . . P A 2
O10 O 0.2070(7) 0.2576(5) -0.3801(10) 0.036(3) Uani 0.5 1 d . . P A .
O11 O 0.2504(5) 0.3049(4) -0.5452(7) 0.034(2) Uani 0.5 1 d . . P A 2
O15 O 0.1546(9) 0.2755(8) -0.5294(13) 0.040(4) Uani 0.5 1 d . . P A 1
C1C C -0.2334(19) 0.5201(15) -0.234(2) 0.226(17) Uiso 0.75 1 d . . P . .
C1D C 0.5943(18) 0.4227(15) -0.233(2) 0.301(19) Uiso 1 1 d . . . . .
O3 O 0.449(2) 0.3036(18) -0.221(3) 0.142(16) Uiso 0.25 1 d . . P . .
C1I C 0.531(3) 0.165(2) -0.395(4) 0.24(3) Uiso 0.5 1 d . . P . .
C46 C -0.280(2) 0.536(2) -0.289(3) 0.30(3) Uiso 0.75 1 d . . P . .

loop_
_atom_site_aniso_label
_atom_site_aniso_U_11
_atom_site_aniso_U_22
_atom_site_aniso_U_33
_atom_site_aniso_U_23
_atom_site_aniso_U_13
_atom_site_aniso_U_12
Zr1 0.0358(3) 0.0212(3) 0.0553(4) 0.0062(2) 0.0190(3) 0.0001(2)
Zr2 0.0369(3) 0.0184(3) 0.0485(4) 0.0048(2) 0.0150(2) 0.0056(2)
Zr3 0.0339(3) 0.0172(3) 0.0493(4) 0.0053(2) 0.0147(2) 0.00511(19)
O4 0.032(10) 0.037(10) 0.054(12) 0.016(8) 0.010(7) 0.013(7)
O6 0.037(3) 0.047(3) 0.058(3) 0.002(2) 0.013(2) 0.018(2)
O12 0.057(3) 0.042(3) 0.053(3) 0.007(2) 0.017(3) -0.003(2)
O14 0.054(3) 0.032(2) 0.054(3) 0.007(2) 0.025(2) 0.002(2)
O16 0.056(3) 0.033(2) 0.060(3) 0.006(2) 0.012(3) 0.006(2)
O18 0.051(3) 0.050(3) 0.086(4) -0.009(3) -0.001(3) 0.004(3)
O20 0.077(4) 0.035(3) 0.070(4) -0.002(3) 0.024(3) 0.006(3)
O25 0.062(3) 0.029(2) 0.052(3) 0.001(2) 0.016(2) 0.016(2)
O26 0.052(3) 0.032(2) 0.056(3) -0.008(2) 0.016(2) 0.003(2)
O28 0.034(5) 0.022(5) 0.041(6) 0.016(5) 0.011(4) 0.003(5)
O31 0.063(3) 0.029(2) 0.055(3) 0.008(2) 0.008(3) 0.017(2)
O36 0.125(6) 0.029(3) 0.081(4) -0.001(3) 0.027(4) 0.019(3)
O38 0.050(4) 0.074(5) 0.185(10) 0.045(6) 0.015(5) 0.009(4)
C40 0.094(7) 0.036(4) 0.074(6) 0.002(4) 0.021(5) 0.007(4)
C43 0.073(6) 0.038(4) 0.067(5) 0.006(4) 0.019(4) 0.015(4)
C45 0.051(4) 0.022(3) 0.049(4) 0.000(3) 0.009(3) 0.008(3)
C47 0.057(5) 0.040(4) 0.065(5) 0.004(4) 0.023(4) -0.004(4)
O50 0.069(5) 0.071(5) 0.148(8) -0.063(5) -0.012(5) 0.020(4)
C51 0.039(4) 0.024(3) 0.053(4) -0.001(3) 0.004(3) 0.005(3)
C52 0.042(4) 0.036(4) 0.065(5) -0.012(3) 0.001(3) 0.006(3)
C53 0.038(4) 0.039(4) 0.066(5) -0.004(3) 0.009(3) 0.002(3)
C54 0.039(4) 0.033(3) 0.054(4) -0.003(3) 0.008(3) 0.005(3)
C56 0.066(5) 0.041(4) 0.065(5) 0.006(4) 0.025(4) 0.012(4)
C58 0.044(5) 0.027(4) 0.039(5) 0.000 0.007(4) 0.000
C59 0.062(5) 0.044(4) 0.056(5) 0.000(4) 0.015(4) -0.005(4)
C61 0.068(5) 0.036(4) 0.057(5) 0.003(3) 0.009(4) 0.018(4)
C65 0.039(4) 0.034(3) 0.065(5) -0.008(3) 0.001(3) 0.006(3)
C66 0.056(5) 0.032(3) 0.054(5) 0.002(3) 0.005(4) 0.015(3)
C67 0.063(5) 0.036(4) 0.050(4) -0.003(3) 0.009(4) 0.010(3)
C69 0.069(6) 0.039(4) 0.070(6) 0.000(4) 0.031(5) 0.009(4)
C70 0.037(4) 0.036(4) 0.064(5) 0.002(3) 0.007(3) 0.001(3)
C71 0.058(5) 0.037(4) 0.061(5) -0.002(3) 0.019(4) 0.004(3)
C72 0.075(6) 0.030(3) 0.067(5) -0.001(3) 0.029(4) 0.001(4)
C75 0.063(5) 0.031(3) 0.060(5) 0.005(3) 0.013(4) 0.018(3)
C76 0.058(5) 0.027(3) 0.062(5) 0.008(3) 0.019(4) 0.011(3)
C77 0.053(5) 0.036(4) 0.085(6) -0.008(4) 0.025(4) -0.008(3)
C79 0.066(5) 0.038(4) 0.050(4) 0.000(3) 0.012(4) 0.020(4)
C85 0.054(5) 0.042(4) 0.078(6) -0.005(4) 0.018(4) 0.000(4)
C88 0.054(5) 0.036(4) 0.073(6) -0.005(4) 0.019(4) 0.006(4)
C94 0.091(7) 0.040(4) 0.072(6) -0.009(4) 0.018(5) 0.013(4)
O1 0.039(8) 0.020(5) 0.056(10) 0.008(6) 0.016(6) 0.003(5)
C2 0.096(7) 0.043(4) 0.060(5) 0.003(4) 0.035(5) 0.014(5)
C3 0.113(9) 0.039(4) 0.069(6) 0.005(4) 0.020(6) 0.012(5)
C4 0.131(10) 0.039(4) 0.064(6) 0.006(4) 0.017(6) 0.022(5)
C5 0.104(8) 0.072(6) 0.088(7) 0.031(5) 0.048(6) 0.039(6)
C6 0.071(6) 0.076(6) 0.066(6) 0.017(5) 0.013(5) -0.013(5)
C7 0.089(8) 0.097(8) 0.057(6) -0.004(5) 0.025(5) -0.032(6)
C8 0.089(8) 0.042(5) 0.163(12) 0.009(6) 0.078(8) 0.013(5)
C9 0.079(7) 0.042(5) 0.142(10) 0.004(5) 0.061(7) 0.008(5)
C10 0.078(7) 0.093(8) 0.062(6) 0.003(5) 0.022(5) -0.025(6)
C11 0.078(7) 0.073(6) 0.075(7) 0.012(5) 0.011(5) -0.026(6)
C12 0.116(9) 0.112(9) 0.117(9) 0.040(7) 0.074(8) 0.047(7)
O13 0.201(16) 0.42(3) 0.26(2) 0.20(2) 0.164(16) 0.202(19)
C14 0.062(6) 0.050(6) 0.216(16) -0.008(8) 0.051(8) 0.004(5)
C15 0.059(6) 0.042(5) 0.194(14) 0.005(7) 0.051(8) 0.005(4)
C16 0.084(8) 0.126(11) 0.131(10) 0.059(8) 0.033(7) 0.023(7)
C18 0.112(9) 0.095(8) 0.125(10) 0.039(7) 0.048(7) 0.057(7)
C19 0.131(11) 0.146(12) 0.125(10) 0.053(8) 0.068(9) 0.080(9)
C20 0.092(10) 0.119(12) 0.116(11) 0.015(9) 0.029(8) 0.016(9)
C21B 0.105(9) 0.168(13) 0.133(11) 0.066(9) 0.065(8) 0.074(9)
O24 0.049(11) 0.021(6) 0.025(9) 0.010(5) -0.012(6) -0.001(7)
O2 0.065(4) 0.061(4) 0.122(6) 0.023(4) 0.053(4) 0.016(3)
O7 0.079(12) 0.055(10) 0.051(10) 0.007(8) 0.035(9) 0.017(9)
O9 0.043(13) 0.039(10) 0.059(13) 0.016(8) 0.018(8) 0.019(8)
O10 0.039(8) 0.019(5) 0.054(10) 0.006(6) 0.020(6) 0.006(5)
O11 0.047(6) 0.015(5) 0.042(6) 0.014(4) 0.019(5) 0.004(5)
O15 0.057(13) 0.029(7) 0.029(9) 0.012(6) -0.013(7) -0.001(8)

loop_
_atom_type_symbol
_atom_type_description
_atom_type_scat_dispersion_real
_atom_type_scat_dispersion_imag
_atom_type_scat_source
C C 0.0180 0.0090 'International Tables Vol C Tables 4.2.6.8 and 6.1.1.4'
N N 0.0311 0.0180 'International Tables Vol C Tables 4.2.6.8 and 6.1.1.4'
O O 0.0490 0.0320 'International Tables Vol C Tables 4.2.6.8 and 6.1.1.4'
Zr Zr -0.1860 2.2450 'International Tables Vol C Tables 4.2.6.8 and 6.1.1.4'

loop_
_geom_angle_atom_site_label_1
_geom_angle_atom_site_label_2
_geom_angle_atom_site_label_3
_geom_angle
_geom_angle_site_symmetry_1
_geom_angle_site_symmetry_3
O4 Zr1 O12 142.5(7) 7_554 7
O4 Zr1 O28 71.5(7) 7_554 7_554
O4 Zr1 O36 83.2(7) 7_554 4_544
O4 Zr1 O38 89.3(5) 7_554 8_455
O4 Zr1 O2 145.7(7) 7_554 .
O4 Zr1 O10 109.7(6) 7_554 .
O4 Zr1 O15 68.9(10) 7_554 .
O12 Zr1 O28 72.7(3) 7 7_554
O12 Zr1 O36 75.2(2) 7 4_544
O12 Zr1 O2 71.8(2) 7 .
O12 Zr1 O9 144.4(7) 7 7_554
O12 Zr1 O10 73.2(4) 7 .
O12 Zr1 O15 142.7(7) 7 .
O28 Zr1 O36 71.3(4) 7_554 4_544
O28 Zr1 O2 140.5(4) 7_554 .
O28 Zr1 O10 78.5(5) 7_554 .
O28 Zr1 O15 121.6(7) 7_554 .
O36 Zr1 O2 114.9(3) 4_544 .
O36 Zr1 O9 74.7(7) 4_544 7_554
O36 Zr1 O10 141.4(5) 4_544 .
O36 Zr1 O15 140.4(6) 4_544 .
O38 Zr1 O12 112.3(3) 8_455 7
O38 Zr1 O28 140.8(4) 8_455 7_554
O38 Zr1 O36 72.8(3) 8_455 4_544
O38 Zr1 O2 70.5(3) 8_455 .
O38 Zr1 O10 140.7(5) 8_455 .
O38 Zr1 O15 79.1(5) 8_455 .
O1 Zr1 O4 94.9(6) . 7_554
O1 Zr1 O12 83.8(5) . 7
O1 Zr1 O28 71.3(5) . 7_554
O1 Zr1 O36 141.1(5) . 4_544
O1 Zr1 O38 146.2(5) . 8_455
O1 Zr1 O2 88.1(4) . .
O1 Zr1 O9 108.9(6) . 7_554
O1 Zr1 O10 14.8(4) . .
O1 Zr1 O15 71.3(7) . .
O24 Zr1 O12 138.5(6) . 7
O24 Zr1 O36 146.2(7) . 4_544
O24 Zr1 O1 60.8(7) . .
O24 Zr1 O2 85.3(7) . .
O24 Zr1 O9 72.7(10) . 7_554
O24 Zr1 O10 67.7(7) . .
O2 Zr1 O15 79.9(7) . .
O9 Zr1 O2 139.3(6) 7_554 .
O9 Zr1 O10 123.5(6) 7_554 .
O10 Zr1 O2 75.2(4) . .
O10 Zr1 O15 76.5(7) . .
O11 Zr1 O12 85.3(3) 7_554 7
O11 Zr1 O36 83.7(4) 7_554 4_544
O11 Zr1 O1 62.0(5) 7_554 .
O11 Zr1 O24 95.2(6) 7_554 .
O11 Zr1 O2 144.4(4) 7_554 .
O11 Zr1 O9 73.0(6) 7_554 7_554
O11 Zr1 O10 72.2(5) 7_554 .
O4 Zr2 O14 141.7(8) . 7
O4 Zr2 O18 89.3(5) . .
O4 Zr2 O20 81.9(7) . .
O4 Zr2 O25 143.2(8) . 3_545
O4 Zr2 O28 110.0(6) . 7_554
O4 Zr2 O10 70.8(8) . .
O4 Zr2 O15 70.5(10) . 7_554
O14 Zr2 O18 112.1(2) 7 .
O14 Zr2 O28 73.6(3) 7 7_554
O14 Zr2 O24 143.6(6) 7 7_554
O14 Zr2 O9 142.2(7) 7 .
O14 Zr2 O10 73.1(4) 7 .
O18 Zr2 O10 141.8(5) . .
O20 Zr2 O14 75.0(2) . 7
O20 Zr2 O18 73.2(2) . .
O20 Zr2 O25 120.7(2) . 3_545
O20 Zr2 O28 141.0(3) . 7_554
O20 Zr2 O24 141.3(6) . 7_554
O20 Zr2 O9 72.4(7) . .
O20 Zr2 O10 71.9(5) . .
O20 Zr2 O15 139.0(7) . 7_554
O25 Zr2 O14 75.02(19) 3_545 7
O25 Zr2 O18 72.6(2) 3_545 .
O25 Zr2 O28 71.9(3) 3_545 7_554
O25 Zr2 O24 83.1(5) 3_545 7_554
O25 Zr2 O9 139.3(7) 3_545 .
O25 Zr2 O10 140.6(4) 3_545 .
O28 Zr2 O18 140.9(3) 7_554 .
O28 Zr2 O10 77.3(5) 7_554 .
O1 Zr2 O4 62.8(7) . .
O1 Zr2 O14 84.1(4) . 7
O1 Zr2 O18 145.6(5) . .
O1 Zr2 O20 82.8(5) . .
O1 Zr2 O25 141.8(5) . 3_545
O1 Zr2 O28 71.6(6) . 7_554
O1 Zr2 O24 96.3(6) . 7_554
O1 Zr2 O9 73.4(7) . .
O1 Zr2 O10 13.9(6) . .
O1 Zr2 O15 109.0(6) . 7_554
O24 Zr2 O18 87.8(5) 7_554 .
O24 Zr2 O9 70.3(9) 7_554 .
O24 Zr2 O10 110.3(6) 7_554 .
O9 Zr2 O18 76.1(5) . .
O9 Zr2 O10 78.9(7) . .
O11 Zr2 O14 86.0(3) 7_554 7
O11 Zr2 O18 145.4(4) 7_554 .
O11 Zr2 O20 141.4(4) 7_554 .
O11 Zr2 O25 84.9(3) 7_554 3_545
O11 Zr2 O1 61.7(6) 7_554 .
O11 Zr2 O24 63.1(6) 7_554 7_554
O11 Zr2 O9 108.2(6) 7_554 .
O11 Zr2 O10 70.5(5) 7_554 .
O15 Zr2 O14 143.4(7) 7_554 7
O15 Zr2 O18 76.6(5) 7_554 .
O15 Zr2 O25 74.1(5) 7_554 3_545
O15 Zr2 O28 78.4(7) 7_554 7_554
O15 Zr2 O10 123.0(5) 7_554 .
O4 Zr3 O6 146.7(8) . .
O4 Zr3 O16 81.0(7) . .
O4 Zr3 O26 84.9(6) . 6_565
O4 Zr3 O28 71.4(8) . .
O4 Zr3 O31 139.8(8) . 5_564
O4 Zr3 O1 63.3(8) . .
O4 Zr3 O10 73.0(8) . .
O4 Zr3 O15 108.1(8) . .
O6 Zr3 O16 72.9(2) . .
O6 Zr3 O26 107.1(2) . 6_565
O6 Zr3 O28 141.4(3) . .
O6 Zr3 O31 73.3(2) . 5_564
O6 Zr3 O9 141.4(7) . .
O6 Zr3 O10 79.9(4) . .
O6 Zr3 O15 82.8(7) . .
O16 Zr3 O28 139.6(3) . .
O16 Zr3 O31 123.54(19) . 5_564
O16 Zr3 O9 70.9(6) . .
O16 Zr3 O15 143.5(7) . .
O26 Zr3 O16 74.50(19) 6_565 .
O26 Zr3 O28 74.1(3) 6_565 .
O26 Zr3 O31 74.0(2) 6_565 5_564
O26 Zr3 O9 75.6(6) 6_565 .
O26 Zr3 O10 143.4(5) 6_565 .
O26 Zr3 O15 140.1(6) 6_565 .
O28 Zr3 O31 70.1(3) . 5_564
O28 Zr3 O15 74.9(7) . .
O31 Zr3 O9 140.0(7) 5_564 .
O31 Zr3 O15 72.2(5) 5_564 .
O1 Zr3 O6 93.1(4) . .
O1 Zr3 O16 84.0(5) . .
O1 Zr3 O26 144.1(5) . 6_565
O1 Zr3 O28 108.0(5) . .
O1 Zr3 O31 141.3(6) . 5_564
O1 Zr3 O9 70.4(8) . .
O1 Zr3 O10 14.9(4) . .
O1 Zr3 O15 70.3(7) . .
O24 Zr3 O6 88.9(7) . .
O24 Zr3 O16 139.8(6) . .
O24 Zr3 O26 145.7(6) . 6_565
O24 Zr3 O31 82.2(5) . 5_564
O24 Zr3 O1 61.1(7) . .
O24 Zr3 O9 110.7(8) . .
O24 Zr3 O10 68.1(7) . .
O10 Zr3 O16 73.6(5) . .
O10 Zr3 O28 122.8(4) . .
O10 Zr3 O31 140.1(5) . 5_564
O10 Zr3 O9 77.5(8) . .
O10 Zr3 O15 75.6(7) . .
O11 Zr3 O6 147.5(4) . .
O11 Zr3 O16 139.5(4) . .
O11 Zr3 O26 86.4(3) . 6_565
O11 Zr3 O31 82.8(4) . 5_564
O11 Zr3 O1 92.1(5) . .
O11 Zr3 O24 66.0(8) . .
O11 Zr3 O9 69.9(7) . .
O11 Zr3 O10 107.0(4) . .
Zr1 O4 Zr2 115.6(12) 7_554 .
Zr3 O4 Zr1 114.6(11) . 7_554
Zr3 O4 Zr2 114.9(12) . .
C88 O6 Zr3 136.2(5) . .
C47 O12 Zr1 131.2(5) . 7
C47 O14 Zr2 130.8(5) . 7
C69 O16 Zr3 129.7(5) . .
C69 O20 Zr2 131.6(6) . .
C76 O25 Zr2 132.0(5) . 3_455
C77 O26 Zr3 129.5(5) . 6_566
Zr1 O28 Zr3 102.4(4) 7_554 .
Zr2 O28 Zr1 102.8(4) 7_554 7_554
Zr2 O28 Zr3 103.1(4) 7_554 .
C76 O31 Zr3 133.2(4) . 5_564
C77 O36 Zr1 130.3(6) . 4_554
C20 O38 Zr1 132.7(10) . 8_556
C2 C40 C94 120.3(8) . .
C94 C43 C69 120.6(8) . .
C94 C43 C3 120.0(9) . .
C3 C43 C69 119.3(8) . .
C66 C45 C58 123.4(6) . .
C66 C45 C67 119.0(7) . .
C67 C45 C58 117.2(6) . .
O12 C47 O14 128.8(7) . .
O12 C47 C59 115.9(7) . .
O14 C47 C59 115.3(8) . .
C65 C51 C58 118.4(6) . .
C70 C51 C58 121.3(6) . .
C70 C51 C65 119.7(7) . .
C65 C52 C54 119.3(7) . .
C54 C53 C70 121.1(7) . .
C52 C54 C88 120.4(7) . .
C53 C54 C52 119.4(6) . .
C53 C54 C88 120.2(7) . .
C71 C56 C72 105.4(6) . .
C2 C56 C71 113.0(7) . .
C2 C56 C72 110.3(7) . .
C2 C56 C5 101.9(8) . .
C5 C56 C71 113.4(8) . .
C5 C56 C72 113.0(8) . .
C45 C58 C45 103.3(7) 2_554 .
C45 C58 C51 112.9(4) 2_554 2_554
C45 C58 C51 113.8(4) . 2_554
C45 C58 C51 112.9(4) . .
C45 C58 C51 113.8(4) 2_554 .
C51 C58 C51 100.6(7) . 2_554
C10 C59 C47 121.9(9) . .
C10 C59 C11 118.1(8) . .
C11 C59 C47 120.0(8) . .
C75 C61 C66 118.4(8) . .
C52 C65 C51 121.1(7) . .
C45 C66 C61 121.6(7) . .
C79 C67 C45 120.6(7) . .
O16 C69 O20 129.9(9) . .
O16 C69 C43 117.4(7) . .
O20 C69 C43 112.7(8) . .
C51 C70 C53 119.4(7) . .
C8 C71 C56 118.8(8) . .
C15 C71 C56 122.4(8) . .
C15 C71 C8 118.6(8) . .
C6 C72 C56 121.8(9) . .
C6 C72 C7 118.3(8) . .
C7 C72 C56 119.8(8) . .
C61 C75 C76 119.4(7) . .
C61 C75 C79 120.9(7) . .
C79 C75 C76 119.7(7) . .
O25 C76 C75 115.0(7) . .
O31 C76 O25 126.9(7) . .
O31 C76 C75 117.9(7) . .
O26 C77 O36 129.6(7) . .
O26 C77 C85 115.2(7) . .
O36 C77 C85 115.2(7) . .
C67 C79 C75 119.5(7) . .
C9 C85 C77 119.5(8) . .
C14 C85 C77 121.9(8) . .
C14 C85 C9 118.5(9) . .
O6 C88 C54 115.0(7) . .
O50 C88 O6 124.8(7) . .
O50 C88 C54 119.9(8) . .
C43 C94 C40 119.6(9) . .
Zr2 O1 Zr1 114.2(7) . .
Zr2 O1 Zr3 116.1(8) . .
Zr3 O1 Zr1 117.7(9) . .
O10 O1 Zr1 99(3) . .
O10 O1 Zr2 107(4) . .
O10 O1 Zr3 99(3) . .
C40 C2 C56 123.4(8) . .
C40 C2 C4 119.0(10) . .
C4 C2 C56 117.3(9) . .
C4 C3 C43 119.9(8) . .
C3 C4 C2 121.1(10) . .
C12 C5 C56 117.2(10) . .
C18 C5 C56 120.8(10) . .
C18 C5 C12 118.5(11) . .
C72 C6 C11 120.9(10) . .
C10 C7 C72 121.2(10) . .
C71 C8 C9 121.0(10) . .
C85 C9 C8 119.7(9) . .
C7 C10 C59 120.5(10) . .
C6 C11 C59 120.2(9) . .
C21B C12 C5 122.9(12) . .
C85 C14 C15 121.0(10) . .
C71 C15 C14 121.2(9) . .
C19 C16 C20 118.5(13) . .
C19 C16 C21B 123.1(13) . .
C21B C16 C20 117.7(12) . .
C5 C18 C19 120.4(13) . .
C16 C19 C18 120.6(14) . .
O38 C20 O13 120.9(15) . .
O38 C20 C16 118.2(13) . .
O13 C20 C16 120.9(14) . .
C12 C21B C16 114.2(12) . .
Zr1 O24 Zr2 111.6(11) . 7_554
Zr3 O24 Zr1 119.1(8) . .
Zr3 O24 Zr2 110.1(11) . 7_554
N2 C1B O7 119.9 . .
C1G N2 C1F 119.8 . .
C1G N2 C1B 119.8 . .
C1B N2 C1F 119.8 . .
Zr1 O9 Zr3 98.8(8) 7_554 .
Zr2 O9 Zr1 105.2(10) . 7_554
Zr2 O9 Zr3 100.0(9) . .
Zr1 O10 Zr2 99.6(5) . .
Zr3 O10 Zr1 104.8(7) . .
Zr3 O10 Zr2 101.2(6) . .
O1 O10 Zr1 66(3) . .
O1 O10 Zr2 59(3) . .
O1 O10 Zr3 66(3) . .
Zr1 O11 Zr2 117.1(5) 7_554 7_554
Zr1 O11 Zr3 117.7(6) 7_554 .
Zr3 O11 Zr2 117.0(6) . 7_554
Zr1 O15 Zr3 100.6(6) . .
Zr2 O15 Zr1 104.9(10) 7_554 .
Zr2 O15 Zr3 101.5(10) 7_554 .

loop_
_geom_bond_atom_site_label_1
_geom_bond_atom_site_label_2
_geom_bond_distance
_geom_bond_site_symmetry_2
Zr1 O4 2.08(3) 7_554
Zr1 O12 2.221(5) 7
Zr1 O28 2.226(11) 7_554
Zr1 O36 2.231(6) 4_544
Zr1 O38 2.142(8) 8_455
Zr1 O1 2.080(18) .
Zr1 O24 2.06(2) .
Zr1 O2 2.260(6) .
Zr1 O9 2.24(3) 7_554
Zr1 O10 2.248(18) .
Zr1 O11 2.022(12) 7_554
Zr1 O15 2.28(2) .
Zr2 O4 2.10(3) .
Zr2 O14 2.205(5) 7
Zr2 O18 2.226(6) .
Zr2 O20 2.182(6) .
Zr2 O25 2.199(5) 3_545
Zr2 O28 2.225(11) 7_554
Zr2 O1 2.064(18) .
Zr2 O24 2.21(3) 7_554
Zr2 O9 2.22(3) .
Zr2 O10 2.305(17) .
Zr2 O11 2.054(12) 7_554
Zr2 O15 2.18(3) 7_554
Zr3 O4 2.06(2) .
Zr3 O6 2.126(5) .
Zr3 O16 2.247(6) .
Zr3 O26 2.195(5) 6_565
Zr3 O28 2.248(11) .
Zr3 O31 2.249(5) 5_564
Zr3 O1 2.070(16) .
Zr3 O24 2.06(2) .
Zr3 O9 2.36(2) .
Zr3 O10 2.233(16) .
Zr3 O11 2.052(11) .
Zr3 O15 2.34(2) .
O4 Zr1 2.08(3) 7_554
O6 C88 1.272(10) .
O12 Zr1 2.221(5) 7
O12 C47 1.271(11) .
O14 Zr2 2.205(5) 7
O14 C47 1.284(10) .
O16 C69 1.241(11) .
O20 C69 1.290(10) .
O25 Zr2 2.199(5) 3_455
O25 C76 1.265(9) .
O26 Zr3 2.195(5) 6_566
O26 C77 1.264(10) .
O28 Zr1 2.226(11) 7_554
O28 Zr2 2.225(11) 7_554
O31 Zr3 2.249(5) 5_564
O31 C76 1.263(10) .
O36 Zr1 2.231(6) 4_554
O36 C77 1.337(11) .
O38 Zr1 2.142(8) 8_556
O38 C20 1.254(17) .
C40 C94 1.403(14) .
C40 C2 1.391(14) .
C43 C69 1.502(13) .
C43 C94 1.386(11) .
C43 C3 1.396(14) .
C45 C58 1.537(9) .
C45 C66 1.371(11) .
C45 C67 1.404(10) .
C47 C59 1.505(11) .
O50 C88 1.253(11) .
C51 C58 1.547(9) .
C51 C65 1.401(10) .
C51 C70 1.385(10) .
C52 C54 1.413(10) .
C52 C65 1.379(10) .
C53 C54 1.387(11) .
C53 C70 1.399(10) .
C54 C88 1.476(10) .
C56 C71 1.542(11) .
C56 C72 1.542(11) .
C56 C2 1.541(14) .
C56 C5 1.541(14) .
C58 C45 1.537(9) 2_554
C58 C51 1.547(9) 2_554
C59 C10 1.389(13) .
C59 C11 1.396(14) .
C61 C66 1.413(10) .
C61 C75 1.384(11) .
C67 C79 1.389(11) .
C71 C8 1.373(13) .
C71 C15 1.356(13) .
C72 C6 1.380(13) .
C72 C7 1.383(14) .
C75 C76 1.497(10) .
C75 C79 1.399(11) .
C77 C85 1.493(11) .
C85 C9 1.381(13) .
C85 C14 1.373(13) .
O1 O10 0.582(13) .
C2 C4 1.396(12) .
C3 C4 1.375(15) .
C5 C12 1.386(15) .
C5 C18 1.360(15) .
C6 C11 1.387(13) .
C7 C10 1.375(14) .
C8 C9 1.424(13) .
C12 C21B 1.376(16) .
O13 C20 1.315(18) .
C14 C15 1.406(14) .
C16 C19 1.308(18) .
C16 C20 1.57(2) .
C16 C21B 1.430(19) .
C18 C19 1.363(17) .
O24 Zr2 2.21(3) 7_554
O8 C1I 1.84(7) .
C1F N2 1.5098 .
C1G N2 1.5095 .
C1B N2 1.5095 .
C1B O7 1.5097 .
O9 Zr1 2.24(3) 7_554
O11 Zr1 2.022(12) 7_554
O11 Zr2 2.054(12) 7_554
O15 Zr2 2.18(3) 7_554
C1C C46 1.46(6) .
